data_7160539
loop_
_publ_author_name
'Yue, Xiao-Jing'
'Pei, Li-Ping'
'Wang, Min-Can'
'Jia, Shi-Kun'
'Mei, Guang-Jian'

_publ_section_title
;
 Synthesis of 3-indolyl all-carbon quaternary centers <i>via</i>
 Rh/Br&#xf8;nsted acid co-catalyzed three-component reactions of
 azoalkenes with indoles and diazoacetates.
;
_journal_issue 22
_journal_name_full 'Organic &amp; biomolecular chemistry'
_journal_page_first 5323
_journal_page_last 5327
_journal_paper_doi 10.1039/d5ob00567a
_journal_volume 23
_journal_year 2025
_chemical_absolute_configuration ad
_chemical_formula_moiety 'C32 H33 N3 O6'
_chemical_formula_sum 'C32 H33 N3 O6'
_chemical_formula_weight 555.61
_space_group_crystal_system orthorhombic
_space_group_IT_number 19
_space_group_name_Hall 'P 2ac 2ab'
_space_group_name_H-M_alt 'P 21 21 21'
_atom_sites_solution_hydrogens mixed
_atom_sites_solution_primary iterative
_audit_creation_date 2023-11-23
_audit_creation_method
;
Olex2 1.2
(compiled 2018.05.29 svn.r3508 for OlexSys, GUI svn.r5506)
;
_audit_update_record
;
2024-10-28 deposited with the CCDC.	2025-05-08 downloaded from the CCDC.
;
_cell_angle_alpha 90
_cell_angle_beta 90
_cell_angle_gamma 90
_cell_formula_units_Z 4
_cell_length_a 8.75449(18)
_cell_length_b 16.6482(4)
_cell_length_c 19.5357(4)
_cell_measurement_reflns_used 4831
_cell_measurement_temperature 293(2)
_cell_measurement_theta_max 70.0040
_cell_measurement_theta_min 3.4750
_cell_volume 2847.26(11)
_computing_cell_refinement 'CrysAlisPro 1.171.42.81a (Rigaku OD, 2023)'
_computing_data_collection 'CrysAlisPro 1.171.42.81a (Rigaku OD, 2023)'
_computing_data_reduction 'CrysAlisPro 1.171.42.81a (Rigaku OD, 2023)'
_computing_molecular_graphics 'Olex2 (Dolomanov et al., 2009)'
_computing_publication_material 'Olex2 (Dolomanov et al., 2009)'
_computing_structure_refinement 'ShelXL (Sheldrick, 2015)'
_computing_structure_solution
;
Superflip (Palatinus & Chapuis, 2007;Palatinus & van der Lee, 2008;
Palatinus et al., 2012)
;
_diffrn_ambient_temperature 293(2)
_diffrn_detector 'CCD plate'
_diffrn_detector_area_resol_mean 16.2312
_diffrn_detector_type Eos
_diffrn_measured_fraction_theta_full 1.000
_diffrn_measured_fraction_theta_max 0.990
_diffrn_measurement_details
;
List of Runs (angles in degrees, time in seconds):

  # Type    Start    End  Width  t~exp~   \w     \q     \k     \f   Frames
#--------------------------------------------------------------------------
  1  \w    -59.00  36.00   1.00    2.00    --  -33.50  77.00 150.00   95
  2  \w    -61.00 -36.00   1.00    2.00    --  -33.50 178.00 -30.00   25
  3  \w    -88.00 -39.00   1.00    2.00    --  -33.50 -57.00-150.00   49
  4  \w     73.00 105.00   1.00    2.00    --   36.47-161.00  34.00   32
  5  \w     62.00 104.00   1.00   11.00    --  108.00 -94.00-120.00   42
  6  \w    121.00 168.00   1.00   11.00    --  108.00  77.00 -90.00   47
  7  \w     38.00  88.00   1.00   11.00    --  108.00 -94.00-180.00   50
  8  \w     41.00  88.00   1.00   11.00    --  108.00-111.00  90.00   47
  9  \w     85.00 175.00   1.00   11.00    --  108.00  30.00  90.00   90
 10  \w     93.00 134.00   1.00   11.00    --  108.00 -30.00  90.00   41
 11  \w   -100.00 -60.00   1.00    4.00    --  -33.50 -57.00  90.00   40
 12  \w     65.00 109.00   1.00    4.00    --   36.47 178.00 120.00   44
 13  \w     61.00  86.00   1.00    4.00    --   36.47 178.00 -60.00   25
 14  \w    121.00 173.00   1.00   11.00    --  108.00  77.00 -30.00   52
 15  \w     54.00 119.00   1.00   11.00    --  108.00 -30.00-150.00   65
 16  \w    111.00 137.00   1.00   11.00    --  108.00  77.00-180.00   26
 17  \w    152.00 177.00   1.00   11.00    --  108.00  77.00-180.00   25
 18  \w     89.00 121.00   1.00   11.00    --  108.00 -77.00-150.00   32
 19  \w     44.00  70.00   1.00   11.00    --  108.00 -77.00-150.00   26
 20  \w   -100.00 -51.00   1.00    4.00    --  -33.50 -57.00  90.00   49
 21  \w     80.00 105.00   1.00    4.00    --   36.47  57.00-150.00   25
;
_diffrn_measurement_device 'four-circle diffractometer'
_diffrn_measurement_device_type 'Xcalibur, Eos, Gemini'
_diffrn_measurement_method '\w scans'
_diffrn_orient_matrix_type 'CrysAlisPro convention (1999,Acta A55,543-557)'
_diffrn_orient_matrix_UB_11 0.0097041000
_diffrn_orient_matrix_UB_12 0.0703408000
_diffrn_orient_matrix_UB_13 0.0511000000
_diffrn_orient_matrix_UB_21 -0.0403271000
_diffrn_orient_matrix_UB_22 -0.0575771000
_diffrn_orient_matrix_UB_23 0.0590071000
_diffrn_orient_matrix_UB_31 0.1709732000
_diffrn_orient_matrix_UB_32 -0.0175543000
_diffrn_orient_matrix_UB_33 0.0110736000
_diffrn_radiation_monochromator graphite
_diffrn_radiation_probe x-ray
_diffrn_radiation_type CuK\a
_diffrn_radiation_wavelength 1.54184
_diffrn_reflns_av_R_equivalents 0.0387
_diffrn_reflns_av_unetI/netI 0.0528
_diffrn_reflns_Laue_measured_fraction_full 1.000
_diffrn_reflns_Laue_measured_fraction_max 0.990
_diffrn_reflns_limit_h_max 10
_diffrn_reflns_limit_h_min -6
_diffrn_reflns_limit_k_max 19
_diffrn_reflns_limit_k_min -20
_diffrn_reflns_limit_l_max 23
_diffrn_reflns_limit_l_min -23
_diffrn_reflns_number 11643
_diffrn_reflns_point_group_measured_fraction_full 0.998
_diffrn_reflns_point_group_measured_fraction_max 0.978
_diffrn_reflns_theta_full 67.684
_diffrn_reflns_theta_max 70.539
_diffrn_reflns_theta_min 3.488
_diffrn_source 'fine-focus sealed X-ray tube'
_diffrn_source_type 'Enhance (Cu) X-ray Source'
_exptl_absorpt_coefficient_mu 0.736
_exptl_absorpt_correction_T_max 1.00000
_exptl_absorpt_correction_T_min 0.72980
_exptl_absorpt_correction_type multi-scan
_exptl_absorpt_process_details
;
CrysAlisPro 1.171.42.81a (Rigaku Oxford Diffraction, 2023)
Empirical absorption correction using spherical harmonics,
implemented in SCALE3 ABSPACK scaling algorithm.
;
_exptl_crystal_colour colourless
_exptl_crystal_colour_primary colourless
_exptl_crystal_density_diffrn 1.296
_exptl_crystal_description block
_exptl_crystal_F_000 1176
_exptl_crystal_size_max 0.16
_exptl_crystal_size_mid 0.12
_exptl_crystal_size_min 0.1
_refine_diff_density_max 0.363
_refine_diff_density_min -0.276
_refine_diff_density_rms 0.045
_refine_ls_abs_structure_details
;
 Flack x determined using 1584 quotients [(I+)-(I-)]/[(I+)+(I-)]
 (Parsons, Flack and Wagner, Acta Cryst. B69 (2013) 249-259).
;
_refine_ls_abs_structure_Flack -0.1(2)
_refine_ls_extinction_method none
_refine_ls_goodness_of_fit_ref 1.041
_refine_ls_hydrogen_treatment mixed
_refine_ls_matrix_type full
_refine_ls_number_parameters 366
_refine_ls_number_reflns 5327
_refine_ls_number_restraints 13
_refine_ls_restrained_S_all 1.045
_refine_ls_R_factor_all 0.0696
_refine_ls_R_factor_gt 0.0601
_refine_ls_shift/su_max 0.001
_refine_ls_shift/su_mean 0.000
_refine_ls_structure_factor_coef Fsqd
_refine_ls_weighting_details 'w=1/[\s^2^(Fo^2^)+(0.0895P)^2^+0.5206P] where P=(Fo^2^+2Fc^2^)/3'
_refine_ls_weighting_scheme calc
_refine_ls_wR_factor_gt 0.1603
_refine_ls_wR_factor_ref 0.1723
_reflns_Friedel_coverage 0.744
_reflns_Friedel_fraction_full 0.995
_reflns_Friedel_fraction_max 0.963
_reflns_number_gt 4576
_reflns_number_total 5327
_reflns_threshold_expression 'I > 2\s(I)'
_cod_data_source_file d5ob00567a2.cif
_cod_data_source_block 202311315
_cod_depositor_comments 'Adding full bibliography for 7160539--7160540.cif.'
_cod_original_cell_volume 2847.27(11)
_cod_database_code 7160539
_shelx_shelxl_version_number 2014/7
_chemical_oxdiff_formula C20H20N4O4
_shelx_space_group_comment
;
The symmetry employed for this shelxl refinement is uniquely defined
by the following loop, which should always be used as a source of
symmetry information in preference to the above space-group names.
They are only intended as comments.
;
_shelx_estimated_absorpt_t_max 0.930
_shelx_estimated_absorpt_t_min 0.891
_reflns_odcompleteness_completeness 99.93
_reflns_odcompleteness_iscentric 1
_reflns_odcompleteness_theta 66.97
_olex2_refinement_description
;
1. Fixed Uiso
 At 1.2 times of:
  All C(H) groups, All C(H,H) groups
 At 1.5 times of:
  All C(H,H,H) groups
2. Rigid bond restraints
 C28, C29
 with sigma for 1-2 distances of 0.001 and sigma for 1-3 distances of 0.001
3. Uiso/Uaniso restraints and constraints
Uanis(C28) \\sim Ueq, Uanis(C29) \\sim Ueq: with sigma of 0.01 and sigma for
terminal atoms of 0.02
4.a Ternary CH refined with riding coordinates:
 C11(H11)
4.b Secondary CH2 refined with riding coordinates:
 C21(H21A,H21B), C26(H26A,H26B)
4.c Aromatic/amide H refined with riding coordinates:
 C1(H1), C2(H2), C3(H3), C4(H4), C8(H8), C13(H13), C14(H14), C15(H15),
 C16(H16), C17(H17), C28(H28), C32(H32), C31(H31), C30(H30), C29(H29)
4.d Fitted hexagon refined as free rotating group:
 C28(C27,C32,C31,C30,C29)
4.e Idealised Me refined as rotating group:
 C9(H9A,H9B,H9C), C19(H19A,H19B,H19C), C22(H22A,H22B,H22C), C24(H24A,H24B,H24C)
;
_olex2_submission_special_instructions 'No special instructions were received'
_oxdiff_exptl_absorpt_empirical_details
;
Empirical correction (ABSPACK) includes:
- Absorption correction using spherical harmonics
- Frame scaling
;
_oxdiff_exptl_absorpt_empirical_full_max 1.455
_oxdiff_exptl_absorpt_empirical_full_min 0.838

loop_
_space_group_symop_operation_xyz
'x, y, z'
'-x+1/2, -y, z+1/2'
'x+1/2, -y+1/2, -z'
'-x, y+1/2, -z+1/2'

loop_
_atom_site_label
_atom_site_type_symbol
_atom_site_fract_x
_atom_site_fract_y
_atom_site_fract_z
_atom_site_U_iso_or_equiv
_atom_site_adp_type
_atom_site_occupancy
_atom_site_site_symmetry_order
_atom_site_calc_flag
_atom_site_refinement_flags_posn
_atom_site_refinement_flags_adp
_atom_site_refinement_flags_occupancy
_atom_site_disorder_assembly
_atom_site_disorder_group
C1 C 0.6659(5) 0.2568(3) 0.6260(2) 0.0515(10) Uani 1 1 d . . . . .
H1 H 0.6281 0.2473 0.6698 0.062 Uiso 1 1 calc R . . . .
C2 C 0.7527(7) 0.1996(3) 0.5928(3) 0.0695(14) Uani 1 1 d . . . . .
H2 H 0.7727 0.1511 0.6147 0.083 Uiso 1 1 calc R . . . .
C3 C 0.8110(6) 0.2125(4) 0.5278(3) 0.0736(17) Uani 1 1 d . . . . .
H3 H 0.8686 0.1725 0.5069 0.088 Uiso 1 1 calc R . . . .
C4 C 0.7853(6) 0.2830(4) 0.4939(3) 0.0659(14) Uani 1 1 d . . . . .
H4 H 0.8261 0.2921 0.4506 0.079 Uiso 1 1 calc R . . . .
C5 C 0.6960(5) 0.3408(3) 0.5264(2) 0.0500(10) Uani 1 1 d . . . . .
C6 C 0.6359(4) 0.3289(3) 0.5926(2) 0.0425(9) Uani 1 1 d . . . . .
C7 C 0.5518(4) 0.4003(2) 0.60988(18) 0.0374(8) Uani 1 1 d . . . . .
C8 C 0.5625(6) 0.4503(3) 0.5541(2) 0.0514(10) Uani 1 1 d . . . . .
H8 H 0.5178 0.5008 0.5510 0.062 Uiso 1 1 calc R . . . .
C9 C 0.6781(10) 0.4503(5) 0.4373(3) 0.090(2) Uani 1 1 d . . . . .
H9A H 0.7825 0.4405 0.4248 0.135 Uiso 1 1 calc GR . . . .
H9B H 0.6601 0.5071 0.4392 0.135 Uiso 1 1 calc GR . . . .
H9C H 0.6116 0.4265 0.4039 0.135 Uiso 1 1 calc GR . . . .
C10 C 0.4629(4) 0.4141(2) 0.67635(19) 0.0376(8) Uani 1 1 d . . . . .
C11 C 0.3945(4) 0.5013(2) 0.6771(2) 0.0397(8) Uani 1 1 d . . . . .
H11 H 0.3560 0.5109 0.6307 0.048 Uiso 1 1 calc R . . . .
C12 C 0.5657(5) 0.3973(2) 0.73852(19) 0.0397(8) Uani 1 1 d . . . . .
C13 C 0.7219(5) 0.4108(3) 0.7347(2) 0.0463(9) Uani 1 1 d . . . . .
H13 H 0.7639 0.4297 0.6941 0.056 Uiso 1 1 calc R . . . .
C14 C 0.8166(6) 0.3967(3) 0.7903(2) 0.0575(11) Uani 1 1 d . . . . .
H14 H 0.9209 0.4063 0.7870 0.069 Uiso 1 1 calc R . . . .
C15 C 0.7552(6) 0.3682(3) 0.8506(2) 0.0616(12) Uani 1 1 d . . . . .
H15 H 0.8187 0.3570 0.8875 0.074 Uiso 1 1 calc R . . . .
C16 C 0.6015(6) 0.3565(3) 0.8563(3) 0.0607(12) Uani 1 1 d . . . . .
H16 H 0.5602 0.3390 0.8975 0.073 Uiso 1 1 calc R . . . .
C17 C 0.5065(5) 0.3705(3) 0.8005(2) 0.0486(9) Uani 1 1 d . . . . .
H17 H 0.4019 0.3619 0.8047 0.058 Uiso 1 1 calc R . . . .
C18 C 0.3301(5) 0.3525(2) 0.6717(2) 0.0403(8) Uani 1 1 d . . . . .
C19 C 0.0850(5) 0.3312(4) 0.6260(3) 0.0646(13) Uani 1 1 d . . . . .
H19A H 0.0167 0.3542 0.5930 0.097 Uiso 1 1 calc GR . . . .
H19B H 0.0353 0.3289 0.6698 0.097 Uiso 1 1 calc GR . . . .
H19C H 0.1128 0.2779 0.6120 0.097 Uiso 1 1 calc GR . . . .
C20 C 0.2555(5) 0.5095(3) 0.7247(2) 0.0447(9) Uani 1 1 d . . . . .
C21 C 0.0539(6) 0.5982(3) 0.7511(3) 0.0668(13) Uani 1 1 d . . . . .
H21A H 0.0634 0.5871 0.7997 0.080 Uiso 1 1 calc R . . . .
H21B H -0.0261 0.5643 0.7325 0.080 Uiso 1 1 calc R . . . .
C22 C 0.0152(7) 0.6846(4) 0.7402(4) 0.0846(19) Uani 1 1 d . . . . .
H22A H 0.0033 0.6947 0.6921 0.127 Uiso 1 1 calc GR . . . .
H22B H 0.0960 0.7176 0.7579 0.127 Uiso 1 1 calc GR . . . .
H22C H -0.0783 0.6971 0.7635 0.127 Uiso 1 1 calc GR . . . .
C23 C 0.5061(5) 0.5688(2) 0.6914(2) 0.0431(9) Uani 1 1 d . . . . .
C24 C 0.5536(6) 0.5891(3) 0.7634(2) 0.0561(11) Uani 1 1 d . . . . .
H24A H 0.6629 0.5926 0.7657 0.084 Uiso 1 1 calc GR . . . .
H24B H 0.5186 0.5479 0.7940 0.084 Uiso 1 1 calc GR . . . .
H24C H 0.5097 0.6397 0.7764 0.084 Uiso 1 1 calc GR . . . .
C25 C 0.7000(6) 0.7038(3) 0.5847(3) 0.0643(13) Uani 1 1 d . . . . .
C26 C 0.8452(9) 0.8141(5) 0.5432(4) 0.104(3) Uani 1 1 d . . . . .
H26A H 0.9407 0.8393 0.5565 0.125 Uiso 1 1 calc R . . . .
H26B H 0.8660 0.7771 0.5060 0.125 Uiso 1 1 calc R . . . .
C28 C 0.7181(6) 0.9488(3) 0.5540(2) 0.098(2) Uani 1 1 d . U . . .
H28 H 0.7776 0.9606 0.5922 0.118 Uiso 1 1 calc R . . . .
C27 C 0.7367(5) 0.8760(2) 0.5202(2) 0.0719(15) Uani 1 1 d G . . . .
C32 C 0.6478(6) 0.8583(2) 0.4632(2) 0.0849(18) Uani 1 1 d G . . . .
H32 H 0.6602 0.8095 0.4406 0.102 Uiso 1 1 calc R . . . .
C31 C 0.5405(6) 0.9134(3) 0.4400(2) 0.107(3) Uani 1 1 d G . . . .
H31 H 0.4810 0.9016 0.4018 0.128 Uiso 1 1 calc R . . . .
C30 C 0.5219(6) 0.9863(3) 0.4738(3) 0.112(3) Uani 1 1 d G . . . .
H30 H 0.4501 1.0231 0.4582 0.134 Uiso 1 1 calc R . . . .
C29 C 0.6108(7) 1.0039(2) 0.5308(3) 0.117(3) Uani 1 1 d G U . . .
H29 H 0.5984 1.0527 0.5534 0.140 Uiso 1 1 calc R . . . .
N1 N 0.6478(5) 0.4151(3) 0.50391(18) 0.0598(10) Uani 1 1 d . . . . .
N2 N 0.5500(4) 0.6057(2) 0.6377(2) 0.0509(8) Uani 1 1 d . . . . .
N3 N 0.6478(5) 0.6696(3) 0.6447(2) 0.0589(10) Uani 1 1 d . . . . .
H3A H 0.654(6) 0.697(3) 0.684(2) 0.040(11) Uiso 1 1 d . . . . .
O1 O 0.3297(4) 0.28681(18) 0.69740(17) 0.0537(7) Uani 1 1 d . . . . .
O2 O 0.2197(3) 0.3800(2) 0.63114(16) 0.0527(7) Uani 1 1 d . . . . .
O3 O 0.2049(4) 0.4593(2) 0.76188(19) 0.0658(9) Uani 1 1 d . . . . .
O4 O 0.1967(4) 0.58215(19) 0.7169(2) 0.0620(9) Uani 1 1 d . . . . .
O5 O 0.6783(6) 0.6783(3) 0.5279(2) 0.0806(11) Uani 1 1 d . . . . .
O6 O 0.7812(5) 0.7697(3) 0.6021(2) 0.0875(13) Uani 1 1 d . . . . .

loop_
_atom_site_aniso_label
_atom_site_aniso_U_11
_atom_site_aniso_U_22
_atom_site_aniso_U_33
_atom_site_aniso_U_23
_atom_site_aniso_U_13
_atom_site_aniso_U_12
C1 0.050(2) 0.050(2) 0.055(2) -0.0062(19) -0.0056(19) 0.005(2)
C2 0.071(3) 0.061(3) 0.077(3) -0.021(3) -0.014(3) 0.025(3)
C3 0.055(3) 0.085(4) 0.081(3) -0.043(3) -0.006(3) 0.020(3)
C4 0.050(2) 0.091(4) 0.057(3) -0.033(3) 0.009(2) -0.003(3)
C5 0.042(2) 0.061(3) 0.047(2) -0.0128(19) 0.0034(17) -0.008(2)
C6 0.0347(17) 0.047(2) 0.046(2) -0.0100(17) -0.0029(15) -0.0029(16)
C7 0.0338(17) 0.0405(18) 0.0377(18) -0.0005(15) 0.0013(14) -0.0046(15)
C8 0.057(3) 0.049(2) 0.048(2) 0.0025(18) 0.0034(19) -0.002(2)
C9 0.113(5) 0.110(5) 0.047(3) 0.008(3) 0.019(3) -0.013(5)
C10 0.0372(18) 0.0343(17) 0.0415(18) -0.0003(15) 0.0003(15) -0.0014(15)
C11 0.0400(19) 0.0353(18) 0.0439(19) 0.0020(15) -0.0004(16) 0.0016(15)
C12 0.0422(19) 0.0323(17) 0.045(2) -0.0036(15) -0.0029(16) 0.0038(15)
C13 0.042(2) 0.047(2) 0.049(2) -0.0065(18) 0.0005(17) -0.0028(17)
C14 0.046(2) 0.060(3) 0.067(3) -0.016(2) -0.012(2) 0.002(2)
C15 0.065(3) 0.068(3) 0.053(2) -0.002(2) -0.021(2) 0.010(2)
C16 0.072(3) 0.061(3) 0.049(2) 0.006(2) -0.006(2) 0.005(2)
C17 0.047(2) 0.051(2) 0.048(2) 0.0042(18) 0.0025(18) 0.0039(18)
C18 0.0375(19) 0.0397(19) 0.0436(18) -0.0004(16) 0.0036(16) -0.0003(15)
C19 0.041(2) 0.074(3) 0.079(3) 0.005(3) -0.005(2) -0.015(2)
C20 0.0362(19) 0.044(2) 0.054(2) -0.0045(17) -0.0015(18) 0.0019(16)
C21 0.046(2) 0.070(3) 0.085(3) -0.016(3) 0.008(2) 0.015(2)
C22 0.064(3) 0.072(4) 0.118(5) -0.032(4) -0.002(3) 0.024(3)
C23 0.041(2) 0.0353(18) 0.053(2) -0.0010(16) 0.0018(17) 0.0045(15)
C24 0.065(3) 0.044(2) 0.059(3) -0.0093(19) -0.002(2) -0.008(2)
C25 0.052(3) 0.060(3) 0.081(3) 0.019(3) 0.002(2) -0.008(2)
C26 0.075(4) 0.114(6) 0.122(6) 0.053(5) 0.010(4) -0.029(4)
C28 0.101(5) 0.097(4) 0.096(4) -0.013(4) 0.015(4) -0.041(3)
C27 0.067(3) 0.073(3) 0.076(3) 0.007(3) 0.017(3) -0.025(3)
C32 0.104(5) 0.080(4) 0.071(3) 0.005(3) 0.008(4) -0.003(4)
C31 0.125(7) 0.106(6) 0.089(5) 0.027(4) -0.002(5) -0.011(5)
C30 0.123(7) 0.085(5) 0.128(7) 0.037(5) 0.026(6) 0.011(5)
C29 0.135(6) 0.077(4) 0.139(7) -0.015(4) 0.023(6) -0.023(4)
N1 0.073(3) 0.067(3) 0.0402(18) -0.0018(17) 0.0082(18) -0.015(2)
N2 0.0472(18) 0.0449(18) 0.060(2) 0.0041(16) 0.0008(17) -0.0062(15)
N3 0.065(2) 0.050(2) 0.062(2) 0.0052(19) 0.004(2) -0.0187(19)
O1 0.0505(16) 0.0391(15) 0.0715(19) 0.0063(14) 0.0008(15) -0.0070(13)
O2 0.0423(15) 0.0559(17) 0.0598(17) 0.0070(14) -0.0113(13) -0.0102(13)
O3 0.0520(18) 0.067(2) 0.078(2) 0.0197(19) 0.0179(17) 0.0137(16)
O4 0.0509(18) 0.0473(17) 0.088(2) 0.0019(16) 0.0129(17) 0.0153(14)
O5 0.093(3) 0.084(3) 0.065(2) 0.004(2) 0.008(2) -0.009(2)
O6 0.080(3) 0.090(3) 0.092(3) 0.032(2) -0.006(2) -0.039(2)

loop_
_atom_type_symbol
_atom_type_description
_atom_type_scat_dispersion_real
_atom_type_scat_dispersion_imag
_atom_type_scat_source
C C 0.0181 0.0091 'International Tables Vol C Tables 4.2.6.8 and 6.1.1.4'
H H 0.0000 0.0000 'International Tables Vol C Tables 4.2.6.8 and 6.1.1.4'
N N 0.0311 0.0180 'International Tables Vol C Tables 4.2.6.8 and 6.1.1.4'
O O 0.0492 0.0322 'International Tables Vol C Tables 4.2.6.8 and 6.1.1.4'

loop_
_geom_angle_atom_site_label_1
_geom_angle_atom_site_label_2
_geom_angle_atom_site_label_3
_geom_angle
_geom_angle_site_symmetry_1
_geom_angle_site_symmetry_3
_geom_angle_publ_flag
C2 C1 H1 120.7 . . ?
C2 C1 C6 118.6(5) . . ?
C6 C1 H1 120.7 . . ?
C1 C2 H2 119.1 . . ?
C1 C2 C3 121.8(5) . . ?
C3 C2 H2 119.1 . . ?
C2 C3 H3 119.4 . . ?
C4 C3 C2 121.1(5) . . ?
C4 C3 H3 119.4 . . ?
C3 C4 H4 121.2 . . ?
C3 C4 C5 117.6(5) . . ?
C5 C4 H4 121.2 . . ?
C4 C5 C6 122.1(5) . . ?
N1 C5 C4 130.2(5) . . ?
N1 C5 C6 107.7(4) . . ?
C1 C6 C5 118.7(4) . . ?
C1 C6 C7 134.4(4) . . ?
C5 C6 C7 106.9(4) . . ?
C6 C7 C10 125.6(3) . . ?
C8 C7 C6 106.2(4) . . ?
C8 C7 C10 128.1(4) . . ?
C7 C8 H8 124.8 . . ?
N1 C8 C7 110.4(4) . . ?
N1 C8 H8 124.8 . . ?
H9A C9 H9B 109.5 . . ?
H9A C9 H9C 109.5 . . ?
H9B C9 H9C 109.5 . . ?
N1 C9 H9A 109.5 . . ?
N1 C9 H9B 109.5 . . ?
N1 C9 H9C 109.5 . . ?
C7 C10 C11 109.9(3) . . ?
C7 C10 C12 110.2(3) . . ?
C7 C10 C18 103.4(3) . . ?
C12 C10 C11 112.6(3) . . ?
C12 C10 C18 111.4(3) . . ?
C18 C10 C11 109.0(3) . . ?
C10 C11 H11 105.8 . . ?
C20 C11 C10 112.9(3) . . ?
C20 C11 H11 105.8 . . ?
C23 C11 C10 116.2(3) . . ?
C23 C11 H11 105.8 . . ?
C23 C11 C20 109.5(3) . . ?
C13 C12 C10 120.3(4) . . ?
C13 C12 C17 117.8(4) . . ?
C17 C12 C10 121.9(4) . . ?
C12 C13 H13 119.3 . . ?
C14 C13 C12 121.3(4) . . ?
C14 C13 H13 119.3 . . ?
C13 C14 H14 120.2 . . ?
C15 C14 C13 119.6(5) . . ?
C15 C14 H14 120.2 . . ?
C14 C15 H15 119.9 . . ?
C16 C15 C14 120.2(4) . . ?
C16 C15 H15 119.9 . . ?
C15 C16 H16 119.9 . . ?
C15 C16 C17 120.1(5) . . ?
C17 C16 H16 119.9 . . ?
C12 C17 C16 120.9(4) . . ?
C12 C17 H17 119.6 . . ?
C16 C17 H17 119.6 . . ?
O1 C18 C10 125.3(4) . . ?
O1 C18 O2 124.0(4) . . ?
O2 C18 C10 110.6(3) . . ?
H19A C19 H19B 109.5 . . ?
H19A C19 H19C 109.5 . . ?
H19B C19 H19C 109.5 . . ?
O2 C19 H19A 109.5 . . ?
O2 C19 H19B 109.5 . . ?
O2 C19 H19C 109.5 . . ?
O3 C20 C11 126.9(4) . . ?
O3 C20 O4 124.4(4) . . ?
O4 C20 C11 108.7(4) . . ?
H21A C21 H21B 108.4 . . ?
C22 C21 H21A 110.1 . . ?
C22 C21 H21B 110.1 . . ?
O4 C21 H21A 110.1 . . ?
O4 C21 H21B 110.1 . . ?
O4 C21 C22 108.0(5) . . ?
C21 C22 H22A 109.5 . . ?
C21 C22 H22B 109.5 . . ?
C21 C22 H22C 109.5 . . ?
H22A C22 H22B 109.5 . . ?
H22A C22 H22C 109.5 . . ?
H22B C22 H22C 109.5 . . ?
C24 C23 C11 121.2(4) . . ?
N2 C23 C11 113.5(4) . . ?
N2 C23 C24 125.3(4) . . ?
C23 C24 H24A 109.5 . . ?
C23 C24 H24B 109.5 . . ?
C23 C24 H24C 109.5 . . ?
H24A C24 H24B 109.5 . . ?
H24A C24 H24C 109.5 . . ?
H24B C24 H24C 109.5 . . ?
O5 C25 N3 125.9(5) . . ?
O5 C25 O6 126.9(5) . . ?
O6 C25 N3 107.2(5) . . ?
H26A C26 H26B 108.2 . . ?
C27 C26 H26A 109.6 . . ?
C27 C26 H26B 109.6 . . ?
C27 C26 O6 110.1(6) . . ?
O6 C26 H26A 109.6 . . ?
O6 C26 H26B 109.6 . . ?
C27 C28 H28 120.0 . . ?
C27 C28 C29 120.0 . . ?
C29 C28 H28 120.0 . . ?
C28 C27 C26 122.7(5) . . ?
C28 C27 C32 120.0 . . ?
C32 C27 C26 117.3(5) . . ?
C27 C32 H32 120.0 . . ?
C31 C32 C27 120.0 . . ?
C31 C32 H32 120.0 . . ?
C32 C31 H31 120.0 . . ?
C32 C31 C30 120.0 . . ?
C30 C31 H31 120.0 . . ?
C31 C30 H30 120.0 . . ?
C29 C30 C31 120.0 . . ?
C29 C30 H30 120.0 . . ?
C28 C29 H29 120.0 . . ?
C30 C29 C28 120.0 . . ?
C30 C29 H29 120.0 . . ?
C5 N1 C9 126.3(5) . . ?
C8 N1 C5 108.8(4) . . ?
C8 N1 C9 124.8(5) . . ?
C23 N2 N3 118.5(4) . . ?
C25 N3 H3A 120(3) . . ?
N2 N3 C25 116.1(4) . . ?
N2 N3 H3A 121(3) . . ?
C18 O2 C19 116.3(4) . . ?
C20 O4 C21 117.0(4) . . ?
C25 O6 C26 114.3(6) . . ?

loop_
_geom_bond_atom_site_label_1
_geom_bond_atom_site_label_2
_geom_bond_distance
_geom_bond_site_symmetry_2
_geom_bond_publ_flag
C1 H1 0.9300 . ?
C1 C2 1.380(7) . ?
C1 C6 1.392(6) . ?
C2 H2 0.9300 . ?
C2 C3 1.386(9) . ?
C3 H3 0.9300 . ?
C3 C4 1.368(9) . ?
C4 H4 0.9300 . ?
C4 C5 1.393(7) . ?
C5 C6 1.410(6) . ?
C5 N1 1.380(7) . ?
C6 C7 1.438(6) . ?
C7 C8 1.374(6) . ?
C7 C10 1.531(5) . ?
C8 H8 0.9300 . ?
C8 N1 1.364(6) . ?
C9 H9A 0.9600 . ?
C9 H9B 0.9600 . ?
C9 H9C 0.9600 . ?
C9 N1 1.451(6) . ?
C10 C11 1.571(5) . ?
C10 C12 1.537(5) . ?
C10 C18 1.553(5) . ?
C11 H11 0.9800 . ?
C11 C20 1.537(6) . ?
C11 C23 1.515(5) . ?
C12 C13 1.388(6) . ?
C12 C17 1.390(6) . ?
C13 H13 0.9300 . ?
C13 C14 1.387(6) . ?
C14 H14 0.9300 . ?
C14 C15 1.378(7) . ?
C15 H15 0.9300 . ?
C15 C16 1.364(8) . ?
C16 H16 0.9300 . ?
C16 C17 1.391(7) . ?
C17 H17 0.9300 . ?
C18 O1 1.203(5) . ?
C18 O2 1.330(5) . ?
C19 H19A 0.9600 . ?
C19 H19B 0.9600 . ?
C19 H19C 0.9600 . ?
C19 O2 1.436(5) . ?
C20 O3 1.193(6) . ?
C20 O4 1.323(5) . ?
C21 H21A 0.9700 . ?
C21 H21B 0.9700 . ?
C21 C22 1.493(8) . ?
C21 O4 1.443(6) . ?
C22 H22A 0.9600 . ?
C22 H22B 0.9600 . ?
C22 H22C 0.9600 . ?
C23 C24 1.505(6) . ?
C23 N2 1.276(6) . ?
C24 H24A 0.9600 . ?
C24 H24B 0.9600 . ?
C24 H24C 0.9600 . ?
C25 N3 1.381(7) . ?
C25 O5 1.203(7) . ?
C25 O6 1.351(7) . ?
C26 H26A 0.9700 . ?
C26 H26B 0.9700 . ?
C26 C27 1.471(9) . ?
C26 O6 1.478(7) . ?
C28 H28 0.9300 . ?
C28 C27 1.3900 . ?
C28 C29 1.3900 . ?
C27 C32 1.3900 . ?
C32 H32 0.9300 . ?
C32 C31 1.3900 . ?
C31 H31 0.9300 . ?
C31 C30 1.3900 . ?
C30 H30 0.9300 . ?
C30 C29 1.3900 . ?
C29 H29 0.9300 . ?
N2 N3 1.373(5) . ?
N3 H3A 0.89(5) . ?

loop_
_geom_torsion_atom_site_label_1
_geom_torsion_atom_site_label_2
_geom_torsion_atom_site_label_3
_geom_torsion_atom_site_label_4
_geom_torsion
_geom_torsion_site_symmetry_1
_geom_torsion_site_symmetry_2
_geom_torsion_site_symmetry_3
_geom_torsion_site_symmetry_4
_geom_torsion_publ_flag
C1 C2 C3 C4 0.4(8) . . . . ?
C1 C6 C7 C8 -178.7(5) . . . . ?
C1 C6 C7 C10 -1.3(7) . . . . ?
C2 C1 C6 C5 -0.2(6) . . . . ?
C2 C1 C6 C7 179.5(4) . . . . ?
C2 C3 C4 C5 -1.3(8) . . . . ?
C3 C4 C5 C6 1.4(7) . . . . ?
C3 C4 C5 N1 -177.6(5) . . . . ?
C4 C5 C6 C1 -0.7(6) . . . . ?
C4 C5 C6 C7 179.5(4) . . . . ?
C4 C5 N1 C8 -179.8(5) . . . . ?
C4 C5 N1 C9 1.8(9) . . . . ?
C5 C6 C7 C8 1.0(4) . . . . ?
C5 C6 C7 C10 178.3(3) . . . . ?
C6 C1 C2 C3 0.4(8) . . . . ?
C6 C5 N1 C8 1.0(5) . . . . ?
C6 C5 N1 C9 -177.4(5) . . . . ?
C6 C7 C8 N1 -0.4(5) . . . . ?
C6 C7 C10 C11 176.9(3) . . . . ?
C6 C7 C10 C12 52.3(5) . . . . ?
C6 C7 C10 C18 -66.8(4) . . . . ?
C7 C8 N1 C5 -0.4(5) . . . . ?
C7 C8 N1 C9 178.0(5) . . . . ?
C7 C10 C11 C20 156.7(3) . . . . ?
C7 C10 C11 C23 -75.6(4) . . . . ?
C7 C10 C12 C13 30.7(5) . . . . ?
C7 C10 C12 C17 -151.1(4) . . . . ?
C7 C10 C18 O1 96.2(4) . . . . ?
C7 C10 C18 O2 -79.5(4) . . . . ?
C8 C7 C10 C11 -6.3(5) . . . . ?
C8 C7 C10 C12 -130.9(4) . . . . ?
C8 C7 C10 C18 109.9(4) . . . . ?
C10 C7 C8 N1 -177.7(4) . . . . ?
C10 C11 C20 O3 4.9(6) . . . . ?
C10 C11 C20 O4 -173.8(3) . . . . ?
C10 C11 C23 C24 -81.2(5) . . . . ?
C10 C11 C23 N2 100.2(4) . . . . ?
C10 C12 C13 C14 179.5(4) . . . . ?
C10 C12 C17 C16 -179.4(4) . . . . ?
C10 C18 O2 C19 -175.8(4) . . . . ?
C11 C10 C12 C13 -92.3(4) . . . . ?
C11 C10 C12 C17 85.8(4) . . . . ?
C11 C10 C18 O1 -146.9(4) . . . . ?
C11 C10 C18 O2 37.3(4) . . . . ?
C11 C20 O4 C21 172.7(4) . . . . ?
C11 C23 N2 N3 178.1(4) . . . . ?
C12 C10 C11 C20 -80.0(4) . . . . ?
C12 C10 C11 C23 47.7(5) . . . . ?
C12 C10 C18 O1 -22.1(5) . . . . ?
C12 C10 C18 O2 162.2(3) . . . . ?
C12 C13 C14 C15 0.4(7) . . . . ?
C13 C12 C17 C16 -1.2(6) . . . . ?
C13 C14 C15 C16 -2.1(8) . . . . ?
C14 C15 C16 C17 2.2(8) . . . . ?
C15 C16 C17 C12 -0.5(8) . . . . ?
C17 C12 C13 C14 1.2(6) . . . . ?
C18 C10 C11 C20 44.1(4) . . . . ?
C18 C10 C11 C23 171.8(3) . . . . ?
C18 C10 C12 C13 144.9(4) . . . . ?
C18 C10 C12 C17 -37.0(5) . . . . ?
C20 C11 C23 C24 48.2(5) . . . . ?
C20 C11 C23 N2 -130.4(4) . . . . ?
C22 C21 O4 C20 175.5(5) . . . . ?
C23 C11 C20 O3 -126.3(5) . . . . ?
C23 C11 C20 O4 55.0(4) . . . . ?
C23 N2 N3 C25 175.6(4) . . . . ?
C24 C23 N2 N3 -0.4(7) . . . . ?
C26 C27 C32 C31 178.4(4) . . . . ?
C28 C27 C32 C31 0.0 . . . . ?
C27 C26 O6 C25 90.7(8) . . . . ?
C27 C28 C29 C30 0.0 . . . . ?
C27 C32 C31 C30 0.0 . . . . ?
C32 C31 C30 C29 0.0 . . . . ?
C31 C30 C29 C28 0.0 . . . . ?
C29 C28 C27 C26 -178.3(5) . . . . ?
C29 C28 C27 C32 0.0 . . . . ?
N1 C5 C6 C1 178.5(4) . . . . ?
N1 C5 C6 C7 -1.2(4) . . . . ?
N3 C25 O6 C26 -179.7(5) . . . . ?
O1 C18 O2 C19 8.3(6) . . . . ?
O3 C20 O4 C21 -6.0(7) . . . . ?
O5 C25 N3 N2 -7.0(8) . . . . ?
O5 C25 O6 C26 1.3(9) . . . . ?
O6 C25 N3 N2 174.0(4) . . . . ?
O6 C26 C27 C28 78.2(7) . . . . ?
O6 C26 C27 C32 -100.2(7) . . . . ?
